data_7030507
loop_
_publ_author_name
'S\'anchez-Barba, Luis F.'
'Alonso-Moreno, Carlos'
'Garc\'es, Andr\'es'
'Fajardo, Mariano'
'Fern\'andez-Baeza, Juan'
'Otero, Antonio'
'Lara-S\'anchez, Agust\'in'
'Rodr\'iguez, Ana M.'
'L\'opez-Solera, Isabel'

_publ_section_title
;
 Synthesis, structures and ring-opening polymerization studies of new
 zinc chloride and amide complexes supported by amidinate
 heteroscorpionate ligands
;
_journal_coden_ASTM DTARAF
_journal_issue 38
_journal_name_full 'Dalton Transactions'
_journal_page_first 8054
_journal_page_last 8062
_journal_paper_doi 10.1039/b910048b
_journal_year 2009
_chemical_formula_sum 'C24 H47 N7 Si2 Zn'
_chemical_formula_weight 555.24
_space_group_IT_number 2
_symmetry_cell_setting triclinic
_symmetry_space_group_name_Hall '-P 1'
_symmetry_space_group_name_H-M 'P -1'
_atom_sites_solution_hydrogens geom
_atom_sites_solution_primary patterson
_atom_sites_solution_secondary difmap
_audit_creation_method SHELXL-97
_cell_angle_alpha 96.475(4)
_cell_angle_beta 96.113(4)
_cell_angle_gamma 105.423(4)
_cell_formula_units_Z 2
_cell_length_a 8.2710(5)
_cell_length_b 13.0287(8)
_cell_length_c 15.1904(9)
_cell_measurement_temperature 180(2)
_cell_volume 1551.91(17)
_computing_cell_refinement 'Bruker SAINT'
_computing_data_collection 'Bruker APEX'
_computing_data_reduction 'Bruker SHELXTL'
_computing_molecular_graphics 'Bruker SHELXTL'
_computing_publication_material 'Bruker SHELXTL'
_computing_structure_refinement 'SHELXL-97 (Sheldrick, 1997)'
_computing_structure_solution 'SHELXS-97 (Sheldrick, 1990)'
_diffrn_ambient_temperature 180(2)
_diffrn_measured_fraction_theta_full 0.779
_diffrn_measured_fraction_theta_max 0.779
_diffrn_measurement_device_type 'CCD area detector'
_diffrn_measurement_method 'omega and phi scan'
_diffrn_radiation_monochromator graphite
_diffrn_radiation_source 'fine-focus sealed tube'
_diffrn_radiation_type MoK\a
_diffrn_radiation_wavelength 0.71073
_diffrn_reflns_av_R_equivalents 0.0941
_diffrn_reflns_av_sigmaI/netI 0.2563
_diffrn_reflns_limit_h_max 9
_diffrn_reflns_limit_h_min -11
_diffrn_reflns_limit_k_max 15
_diffrn_reflns_limit_k_min -17
_diffrn_reflns_limit_l_max 21
_diffrn_reflns_limit_l_min -14
_diffrn_reflns_number 12355
_diffrn_reflns_theta_full 29.92
_diffrn_reflns_theta_max 29.92
_diffrn_reflns_theta_min 1.36
_exptl_absorpt_coefficient_mu 0.892
_exptl_absorpt_correction_T_max 1
_exptl_absorpt_correction_T_min 0.124520
_exptl_absorpt_correction_type Semi-empirical
_exptl_absorpt_process_details SADABS
_exptl_crystal_colour Colorless
_exptl_crystal_density_diffrn 1.188
_exptl_crystal_density_method 'not measured'
_exptl_crystal_description Plate
_exptl_crystal_F_000 596
_exptl_crystal_size_max 0.328
_exptl_crystal_size_mid 0.259
_exptl_crystal_size_min 0.0715
_refine_diff_density_max 0.971
_refine_diff_density_min -1.188
_refine_diff_density_rms 0.205
_refine_ls_extinction_method none
_refine_ls_goodness_of_fit_ref 1.036
_refine_ls_hydrogen_treatment mixed
_refine_ls_matrix_type full
_refine_ls_number_parameters 321
_refine_ls_number_reflns 7013
_refine_ls_number_restraints 0
_refine_ls_restrained_S_all 1.036
_refine_ls_R_factor_all 0.1882
_refine_ls_R_factor_gt 0.0719
_refine_ls_shift/su_max 0.078
_refine_ls_shift/su_mean 0.001
_refine_ls_structure_factor_coef Fsqd
_refine_ls_weighting_details 'calc w=1/[\s^2^(Fo^2^)+(0.1000P)^2^+0.5564P] where P=(Fo^2^+2Fc^2^)/3'
_refine_ls_weighting_scheme calc
_refine_ls_wR_factor_gt 0.1818
_refine_ls_wR_factor_ref 0.2531
_reflns_number_gt 3496
_reflns_number_total 7013
_reflns_threshold_expression >2sigma(I)
_cod_duplicate_entry 7002341
_cod_data_source_file b910048b.txt
_cod_data_source_block 6
_cod_depositor_comments
;
The following automatic conversions were performed:

'_symmetry_cell_setting' value 'Triclinic' changed to 'triclinic'
according to
/usr/data/users/saulius/automatic-downloads/retrospective/RSC/lib/dictionaries/cif_core.dic
dictionary named 'cif_core.dic' version 2.4.2 from 2011-04-26.

Automatic conversion script
Id: cif_fix_values 2281 2013-09-26 08:29:07Z andrius 
;
_cod_original_cell_volume 1551.91(16)
_cod_original_sg_symbol_H-M P-1
_cod_database_code 7030507

loop_
_symmetry_equiv_pos_as_xyz
'x, y, z'
'-x, -y, -z'

loop_
_atom_site_label
_atom_site_type_symbol
_atom_site_fract_x
_atom_site_fract_y
_atom_site_fract_z
_atom_site_U_iso_or_equiv
_atom_site_adp_type
_atom_site_occupancy
_atom_site_symmetry_multiplicity
_atom_site_calc_flag
_atom_site_refinement_flags
Zn1 Zn 0.55611(7) 0.67450(5) 0.73691(4) 0.0293(2) Uani 1 1 d .
Si2 Si 0.6630(2) 0.88545(14) 0.65560(12) 0.0385(5) Uani 1 1 d .
Si1 Si 0.5447(2) 0.89609(15) 0.83625(12) 0.0399(5) Uani 1 1 d .
N3 N 0.6418(5) 0.5608(4) 0.6435(3) 0.0265(11) Uani 1 1 d .
N7 N 0.5931(6) 0.8283(4) 0.7451(3) 0.0323(13) Uani 1 1 d .
C24 C 0.3610(10) 0.9532(7) 0.8118(6) 0.061(2) Uani 1 1 d .
H24A H 0.3872 1.0035 0.7703 0.092 Uiso 1 1 calc R
H24B H 0.3404 0.9892 0.8664 0.092 Uiso 1 1 calc R
H24C H 0.2618 0.8959 0.7864 0.092 Uiso 1 1 calc R
N6 N 0.2510(5) 0.3686(4) 0.7442(3) 0.0361(14) Uani 1 1 d .
C11 C 0.5617(7) 0.4538(5) 0.7645(4) 0.0308(15) Uani 1 1 d .
H11 H 0.5610 0.3811 0.7758 0.037 Uiso 1 1 calc R
C13 C 0.2708(7) 0.2627(5) 0.7509(4) 0.0359(17) Uani 1 1 d .
H13 H 0.3899 0.2681 0.7705 0.043 Uiso 1 1 calc R
C6 C 0.7216(7) 0.4073(5) 0.6420(4) 0.0295(15) Uani 1 1 d .
C2 C 0.8334(7) 0.5996(6) 0.9664(4) 0.0440(19) Uani 1 1 d .
H2 H 0.8970 0.6101 1.0227 0.053 Uiso 1 1 calc R
C10 C 0.7365(7) 0.6225(5) 0.5037(4) 0.0418(18) Uani 1 1 d .
H10A H 0.7002 0.6837 0.5249 0.063 Uiso 1 1 calc R
H10B H 0.6677 0.5864 0.4481 0.063 Uiso 1 1 calc R
H10C H 0.8529 0.6458 0.4945 0.063 Uiso 1 1 calc R
C8 C 0.7187(6) 0.5464(5) 0.5717(4) 0.0327(16) Uani 1 1 d .
C4 C 0.9236(8) 0.7938(6) 0.9274(5) 0.0475(19) Uani 1 1 d .
H4A H 1.0422 0.7990 0.9319 0.071 Uiso 1 1 calc R
H4B H 0.9008 0.8283 0.9821 0.071 Uiso 1 1 calc R
H4C H 0.8921 0.8285 0.8785 0.071 Uiso 1 1 calc R
C17 C 0.0912(7) 0.5503(5) 0.8044(4) 0.046(2) Uani 1 1 d .
H17A H 0.0964 0.4867 0.8295 0.069 Uiso 1 1 calc R
H17B H -0.0252 0.5481 0.7879 0.069 Uiso 1 1 calc R
H17C H 0.1459 0.6127 0.8478 0.069 Uiso 1 1 calc R
C3 C 0.7309(7) 0.5045(5) 0.9210(4) 0.0419(18) Uani 1 1 d .
C19 C 0.5120(9) 0.8235(6) 0.5514(4) 0.054(2) Uani 1 1 d .
H19A H 0.4877 0.7466 0.5453 0.081 Uiso 1 1 calc R
H19B H 0.5615 0.8485 0.5006 0.081 Uiso 1 1 calc R
H19C H 0.4089 0.8435 0.5545 0.081 Uiso 1 1 calc R
C1 C 0.8245(7) 0.6792(5) 0.9117(4) 0.0360(16) Uani 1 1 d .
C20 C 0.6787(11) 1.0328(6) 0.6634(6) 0.067(3) Uani 1 1 d .
H20A H 0.5670 1.0421 0.6573 0.100 Uiso 1 1 calc R
H20B H 0.7370 1.0619 0.6165 0.100 Uiso 1 1 calc R
H20C H 0.7402 1.0696 0.7204 0.100 Uiso 1 1 calc R
C16 C 0.1809(6) 0.5557(5) 0.7213(4) 0.0288(14) Uani 1 1 d .
H16 H 0.1213 0.4925 0.6772 0.035 Uiso 1 1 calc R
C14 C 0.1616(10) 0.2137(6) 0.8193(5) 0.069(3) Uani 1 1 d .
H14A H 0.1993 0.2581 0.8766 0.104 Uiso 1 1 calc R
H14B H 0.1716 0.1428 0.8239 0.104 Uiso 1 1 calc R
H14C H 0.0453 0.2097 0.8003 0.104 Uiso 1 1 calc R
N5 N 0.3572(5) 0.5541(4) 0.7423(3) 0.0270(12) Uani 1 1 d .
N2 N 0.6611(5) 0.5271(4) 0.8414(3) 0.0289(12) Uani 1 1 d .
N1 N 0.7189(5) 0.6339(4) 0.8363(3) 0.0308(13) Uani 1 1 d .
N4 N 0.6437(5) 0.4722(4) 0.6853(3) 0.0291(12) Uani 1 1 d .
C22 C 0.4833(8) 0.8056(6) 0.9214(4) 0.050(2) Uani 1 1 d .
H22A H 0.4003 0.7405 0.8930 0.075 Uiso 1 1 calc R
H22B H 0.4365 0.8413 0.9668 0.075 Uiso 1 1 calc R
H22C H 0.5816 0.7885 0.9482 0.075 Uiso 1 1 calc R
C23 C 0.7247(10) 1.0141(6) 0.8936(5) 0.060(2) Uani 1 1 d .
H23A H 0.8305 1.0000 0.8850 0.089 Uiso 1 1 calc R
H23B H 0.7174 1.0248 0.9565 0.089 Uiso 1 1 calc R
H23C H 0.7179 1.0775 0.8687 0.089 Uiso 1 1 calc R
C21 C 0.8807(8) 0.8760(6) 0.6442(5) 0.059(2) Uani 1 1 d .
H21A H 0.9605 0.9260 0.6903 0.089 Uiso 1 1 calc R
H21B H 0.9079 0.8928 0.5866 0.089 Uiso 1 1 calc R
H21C H 0.8860 0.8042 0.6496 0.089 Uiso 1 1 calc R
C12 C 0.3753(6) 0.4557(5) 0.7500(3) 0.0277(14) Uani 1 1 d .
C7 C 0.7721(7) 0.4549(5) 0.5693(4) 0.0383(17) Uani 1 1 d .
H7 H 0.8311 0.4300 0.5268 0.046 Uiso 1 1 calc R
C18 C 0.1711(8) 0.6561(5) 0.6806(4) 0.0426(18) Uani 1 1 d .
H18A H 0.2310 0.7191 0.7224 0.064 Uiso 1 1 calc R
H18B H 0.0547 0.6553 0.6673 0.064 Uiso 1 1 calc R
H18C H 0.2215 0.6571 0.6265 0.064 Uiso 1 1 calc R
C9 C 0.7503(9) 0.3101(5) 0.6740(5) 0.050(2) Uani 1 1 d .
H9A H 0.8230 0.3300 0.7304 0.075 Uiso 1 1 calc R
H9B H 0.8027 0.2748 0.6312 0.075 Uiso 1 1 calc R
H9C H 0.6438 0.2621 0.6811 0.075 Uiso 1 1 calc R
C5 C 0.6893(11) 0.3904(6) 0.9421(5) 0.071(3) Uani 1 1 d .
H5A H 0.5715 0.3664 0.9485 0.106 Uiso 1 1 calc R
H5B H 0.7572 0.3884 0.9969 0.106 Uiso 1 1 calc R
H5C H 0.7127 0.3442 0.8943 0.106 Uiso 1 1 calc R
C15 C 0.2122(12) 0.1934(6) 0.6614(5) 0.067(3) Uani 1 1 d .
H15A H 0.0976 0.1919 0.6411 0.100 Uiso 1 1 calc R
H15B H 0.2177 0.1217 0.6667 0.100 Uiso 1 1 calc R
H15C H 0.2840 0.2225 0.6193 0.100 Uiso 1 1 calc R

loop_
_atom_site_aniso_label
_atom_site_aniso_U_11
_atom_site_aniso_U_22
_atom_site_aniso_U_33
_atom_site_aniso_U_23
_atom_site_aniso_U_13
_atom_site_aniso_U_12
Zn1 0.0287(3) 0.0220(4) 0.0358(4) 0.0044(3) 0.0080(3) 0.0031(3)
Si2 0.0441(9) 0.0238(10) 0.0457(10) 0.0074(9) 0.0111(8) 0.0033(8)
Si1 0.0396(9) 0.0305(11) 0.0481(10) -0.0002(9) 0.0115(8) 0.0080(8)
N3 0.030(2) 0.019(3) 0.033(2) 0.003(2) 0.008(2) 0.0095(19)
N7 0.041(3) 0.016(3) 0.035(2) 0.002(2) 0.005(2) -0.001(2)
C24 0.061(5) 0.045(5) 0.080(5) -0.006(5) 0.013(4) 0.023(4)
N6 0.025(2) 0.023(3) 0.058(3) 0.007(3) 0.008(2) 0.001(2)
C11 0.036(3) 0.020(3) 0.031(3) 0.001(3) 0.007(2) -0.001(2)
C13 0.031(3) 0.024(4) 0.052(4) 0.012(3) 0.009(3) 0.003(3)
C6 0.028(3) 0.021(3) 0.039(3) -0.004(3) 0.003(2) 0.010(2)
C2 0.042(3) 0.055(5) 0.028(3) 0.003(3) -0.001(3) 0.005(3)
C10 0.043(3) 0.047(4) 0.037(3) 0.010(3) 0.010(3) 0.011(3)
C8 0.028(3) 0.032(4) 0.034(3) -0.001(3) 0.007(2) 0.002(3)
C4 0.041(4) 0.040(5) 0.051(4) -0.001(4) -0.006(3) 0.002(3)
C17 0.037(3) 0.049(5) 0.049(4) -0.002(3) 0.017(3) 0.007(3)
C3 0.045(3) 0.048(4) 0.032(3) 0.014(3) 0.005(3) 0.008(3)
C19 0.056(4) 0.060(5) 0.047(4) 0.011(4) 0.009(3) 0.016(4)
C1 0.028(3) 0.044(4) 0.035(3) 0.003(3) 0.004(3) 0.010(3)
C20 0.093(6) 0.029(4) 0.079(5) 0.010(4) 0.029(5) 0.012(4)
C16 0.027(3) 0.023(3) 0.036(3) -0.001(3) 0.006(2) 0.009(2)
C14 0.112(6) 0.036(4) 0.069(5) 0.020(4) 0.055(5) 0.016(4)
N5 0.022(2) 0.024(3) 0.036(2) 0.008(2) 0.0071(19) 0.0064(18)
N2 0.030(2) 0.027(3) 0.031(2) 0.007(2) 0.006(2) 0.007(2)
N1 0.032(2) 0.024(3) 0.032(3) 0.000(2) 0.006(2) 0.002(2)
N4 0.031(2) 0.020(3) 0.037(3) 0.003(2) 0.009(2) 0.008(2)
C22 0.055(4) 0.050(5) 0.041(4) 0.003(3) 0.016(3) 0.006(3)
C23 0.070(5) 0.043(5) 0.058(4) -0.012(4) 0.015(4) 0.008(4)
C21 0.044(4) 0.063(5) 0.070(5) 0.011(4) 0.021(4) 0.007(4)
C12 0.026(2) 0.027(3) 0.027(3) 0.002(3) 0.005(2) 0.002(2)
C7 0.036(3) 0.031(4) 0.045(4) -0.007(3) 0.012(3) 0.007(3)
C18 0.037(3) 0.028(4) 0.062(4) 0.008(3) 0.002(3) 0.009(3)
C9 0.053(4) 0.032(4) 0.069(5) 0.003(4) 0.017(4) 0.018(3)
C5 0.083(6) 0.057(6) 0.059(5) 0.032(5) -0.014(4) -0.003(4)
C15 0.123(8) 0.028(5) 0.053(5) 0.005(4) 0.020(5) 0.026(5)

loop_
_atom_type_symbol
_atom_type_description
_atom_type_scat_dispersion_real
_atom_type_scat_dispersion_imag
_atom_type_scat_source
C C 0.0033 0.0016 'International Tables Vol C Tables 4.2.6.8 and 6.1.1.4'
H H 0.0000 0.0000 'International Tables Vol C Tables 4.2.6.8 and 6.1.1.4'
N N 0.0061 0.0033 'International Tables Vol C Tables 4.2.6.8 and 6.1.1.4'
Si Si 0.0817 0.0704 'International Tables Vol C Tables 4.2.6.8 and 6.1.1.4'
Zn Zn 0.2839 1.4301 'International Tables Vol C Tables 4.2.6.8 and 6.1.1.4'

loop_
_geom_angle_atom_site_label_1
_geom_angle_atom_site_label_2
_geom_angle_atom_site_label_3
_geom_angle
N7 Zn1 N5 133.4(2)
N7 Zn1 N1 112.0(2)
N5 Zn1 N1 95.61(17)
N7 Zn1 N3 130.50(14)
N5 Zn1 N3 87.44(16)
N1 Zn1 N3 84.14(18)
N7 Si2 C21 110.6(3)
N7 Si2 C19 110.8(2)
C21 Si2 C19 111.8(3)
N7 Si2 C20 114.3(3)
C21 Si2 C20 105.2(3)
C19 Si2 C20 103.9(4)
N7 Si1 C22 110.9(3)
N7 Si1 C24 114.3(3)
C22 Si1 C24 105.3(3)
N7 Si1 C23 113.5(3)
C22 Si1 C23 107.1(3)
C24 Si1 C23 105.1(4)
C8 N3 N4 103.7(5)
C8 N3 Zn1 147.5(4)
N4 N3 Zn1 107.3(3)
Si1 N7 Si2 124.4(3)
Si1 N7 Zn1 119.13(19)
Si2 N7 Zn1 116.4(3)
C12 N6 C13 124.8(5)
N2 C11 N4 110.2(3)
N2 C11 C12 113.4(5)
N4 C11 C12 112.4(5)
N6 C13 C15 109.3(5)
N6 C13 C14 108.3(5)
C15 C13 C14 109.6(5)
N4 C6 C7 105.8(5)
N4 C6 C9 124.0(4)
C7 C6 C9 130.1(5)
C3 C2 C1 106.7(6)
N3 C8 C7 111.5(5)
N3 C8 C10 121.8(6)
C7 C8 C10 126.7(5)
C2 C3 N2 106.6(5)
C2 C3 C5 132.6(6)
N2 C3 C5 120.7(6)
N1 C1 C2 109.4(5)
N1 C1 C4 122.7(5)
C2 C1 C4 127.8(6)
N5 C16 C18 111.0(4)
N5 C16 C17 111.5(5)
C18 C16 C17 109.6(5)
C12 N5 C16 114.1(4)
C12 N5 Zn1 120.1(3)
C16 N5 Zn1 124.8(3)
N1 N2 C3 110.4(5)
N1 N2 C11 119.9(4)
C3 N2 C11 129.0(5)
C1 N1 N2 106.9(5)
C1 N1 Zn1 139.9(4)
N2 N1 Zn1 109.2(4)
C6 N4 N3 112.2(4)
C6 N4 C11 126.6(5)
N3 N4 C11 121.2(4)
N6 C12 N5 124.9(5)
N6 C12 C11 121.6(5)
N5 C12 C11 113.4(4)
C8 C7 C6 106.8(5)

loop_
_geom_bond_atom_site_label_1
_geom_bond_atom_site_label_2
_geom_bond_distance
Zn1 N7 1.932(5)
Zn1 N5 1.964(3)
Zn1 N1 2.121(5)
Zn1 N3 2.237(4)
Si2 N7 1.705(4)
Si2 C21 1.862(7)
Si2 C19 1.864(8)
Si2 C20 1.878(8)
Si1 N7 1.699(5)
Si1 C22 1.867(5)
Si1 C24 1.882(9)
Si1 C23 1.882(8)
N3 C8 1.341(5)
N3 N4 1.381(6)
N6 C12 1.301(6)
N6 C13 1.446(8)
C11 N2 1.442(7)
C11 N4 1.455(5)
C11 C12 1.541(7)
C13 C15 1.499(10)
C13 C14 1.531(5)
C6 N4 1.348(7)
C6 C7 1.376(6)
C6 C9 1.473(9)
C2 C3 1.362(9)
C2 C1 1.413(9)
C10 C8 1.503(7)
C8 C7 1.375(9)
C4 C1 1.478(8)
C17 C16 1.530(6)
C3 N2 1.380(8)
C3 C5 1.513(9)
C1 N1 1.336(7)
C16 N5 1.465(7)
C16 C18 1.525(8)
N5 C12 1.346(7)
N2 N1 1.359(6)
